data_2019886
loop_
_publ_author_name
'Wang, Bi-Qin'
'Yan, Hai-Biao'
'Huang, Zheng-Qing'
'Zhang, Yun-Hua'
'Sun, Jing'

_publ_section_title
;
 Reversible phase transition of 2-carboxypyridinium
 perchlorate--pyridinium-2-carboxylate (1/1)
;
_journal_coeditor_code KU3149
_journal_issue 4
_journal_name_full 'Acta Crystallographica Section C'
_journal_page_first
;
;
_journal_paper_doi 10.1107/S2053229615003691
_journal_volume 71
_journal_year 2015
_chemical_formula_iupac 'C6 H6 N O2 + , Cl O4 - , C6 H5 N O2'
_chemical_formula_moiety 'C6 H6 N O2 +, Cl O4 -, C6 H5 N O2'
_chemical_formula_sum 'C12 H11 Cl N2 O8'
_chemical_formula_weight 346.68
_chemical_name_systematic
;
2-Carboxypyridinium perchlorate--pyridinium-2-carboxylate (1/1)
;
_space_group_IT_number 13
_symmetry_cell_setting monoclinic
_symmetry_space_group_name_Hall '-P 2yc'
_symmetry_space_group_name_H-M 'P 1 2/c 1'
_atom_sites_solution_hydrogens geom
_atom_sites_solution_primary direct
_atom_sites_solution_secondary difmap
_audit_creation_method SHELXL97
_cell_angle_alpha 90.00
_cell_angle_beta 106.29(3)
_cell_angle_gamma 90.00
_cell_formula_units_Z 2
_cell_length_a 10.252(2)
_cell_length_b 5.8362(12)
_cell_length_c 12.656(3)
_cell_measurement_reflns_used 5941
_cell_measurement_temperature 296(2)
_cell_measurement_theta_max 27.45
_cell_measurement_theta_min 3.01
_cell_volume 726.8(3)
_computing_cell_refinement
;
RAPID-AUTO (Rigaku, 2000)
;
_computing_data_collection
;
RAPID-AUTO (Rigaku, 2000)
;
_computing_data_reduction
;
RAPID-AUTO (Rigaku, 2000)
;
_computing_molecular_graphics
;
SHELXTL (Sheldrick, 2008), DIAMOND (Brandenburg & Putz, 2005),
<i>Marvinsketch</i> (ChemAxon, 2010)
;
_computing_publication_material
;
SHELXTL (Sheldrick, 2008)
;
_computing_structure_refinement
;
SHELXTL (Sheldrick, 2008)
;
_computing_structure_solution
;
SHELXTL (Sheldrick, 2008)
;
_diffrn_ambient_temperature 296(2)
_diffrn_measured_fraction_theta_full 0.992
_diffrn_measured_fraction_theta_max 0.992
_diffrn_measurement_device_type 'Rigaku RAPID'
_diffrn_measurement_method \w
_diffrn_radiation_monochromator graphite
_diffrn_radiation_source 'fine-focus sealed tube'
_diffrn_radiation_type MoK\a
_diffrn_radiation_wavelength 0.71073
_diffrn_reflns_av_R_equivalents 0.0288
_diffrn_reflns_av_sigmaI/netI 0.0246
_diffrn_reflns_limit_h_max 13
_diffrn_reflns_limit_h_min -12
_diffrn_reflns_limit_k_max 7
_diffrn_reflns_limit_k_min -5
_diffrn_reflns_limit_l_max 16
_diffrn_reflns_limit_l_min -16
_diffrn_reflns_number 6708
_diffrn_reflns_theta_full 27.44
_diffrn_reflns_theta_max 27.44
_diffrn_reflns_theta_min 3.35
_exptl_absorpt_coefficient_mu 0.309
_exptl_absorpt_correction_T_max 1.000
_exptl_absorpt_correction_T_min 0.854
_exptl_absorpt_correction_type multi-scan
_exptl_absorpt_process_details
;
(RAPID-AUTO; Rigaku, 2000)
;
_exptl_crystal_colour colourless
_exptl_crystal_density_diffrn 1.584
_exptl_crystal_density_method 'not measured'
_exptl_crystal_description block
_exptl_crystal_F_000 356
_exptl_crystal_size_max 0.43
_exptl_crystal_size_mid 0.30
_exptl_crystal_size_min 0.25
_refine_diff_density_max 0.857
_refine_diff_density_min -0.505
_refine_ls_extinction_method none
_refine_ls_goodness_of_fit_ref 1.115
_refine_ls_hydrogen_treatment constr
_refine_ls_matrix_type full
_refine_ls_number_parameters 121
_refine_ls_number_reflns 1653
_refine_ls_number_restraints 46
_refine_ls_restrained_S_all 1.232
_refine_ls_R_factor_all 0.0824
_refine_ls_R_factor_gt 0.0785
_refine_ls_shift/su_max 0.000
_refine_ls_shift/su_mean 0.000
_refine_ls_structure_factor_coef Fsqd
_refine_ls_weighting_details 'calc w = 1/[\s^2^(Fo^2^)+(0.1651P)^2^+0.3529P] where P=(Fo^2^+2Fc^2^)/3'
_refine_ls_weighting_scheme calc
_refine_ls_wR_factor_gt 0.2523
_refine_ls_wR_factor_ref 0.2578
_reflns_number_gt 1460
_reflns_number_total 1653
_reflns_threshold_expression I>2\s(I)
_cod_data_source_file ku3149sup1.cif
_cod_data_source_block 296K
_cod_original_sg_symbol_H-M 'P 2/c'
_cod_database_code 2019886
_cod_database_fobs_code 2019886

loop_
_symmetry_equiv_pos_as_xyz
'x, y, z'
'-x, y, -z+1/2'
'-x, -y, -z'
'x, -y, z-1/2'

loop_
_atom_site_type_symbol
_atom_site_label
_atom_site_fract_x
_atom_site_fract_y
_atom_site_fract_z
_atom_site_U_iso_or_equiv
_atom_site_adp_type
_atom_site_calc_flag
_atom_site_refinement_flags
_atom_site_occupancy
_atom_site_symmetry_multiplicity
Cl Cl1 0.0000 0.0825(2) 0.2500 0.0659(5) Uani d SD 1 2
O O3 0.1473(8) 0.0405(17) 0.2797(8) 0.125(3) Uani d PDU 0.50 1
O O4 -0.073(2) -0.051(3) 0.2792(16) 0.287(10) Uani d PDU 0.50 1
O O5 -0.0213(10) 0.0573(15) 0.1267(5) 0.110(3) Uani d PDU 0.50 1
O O6 0.0000 0.3270(12) 0.2500 0.135(2) Uani d SDU 1 2
C C1 0.2661(4) 0.2338(6) 0.6031(3) 0.0585(8) Uani d . 1 1
H H1B 0.2728 0.1233 0.6573 0.070 Uiso calc R 1 1
C C2 0.1825(4) 0.4194(7) 0.5974(3) 0.0624(9) Uani d . 1 1
H H2A 0.1314 0.4357 0.6471 0.075 Uiso calc R 1 1
C C3 0.1753(3) 0.5825(6) 0.5162(3) 0.0611(9) Uani d . 1 1
H H3A 0.1200 0.7105 0.5120 0.073 Uiso calc R 1 1
C C4 0.2498(3) 0.5556(6) 0.4416(3) 0.0541(8) Uani d . 1 1
H H4A 0.2447 0.6639 0.3867 0.065 Uiso calc R 1 1
C C5 0.3322(3) 0.3654(5) 0.4498(2) 0.0447(7) Uani d . 1 1
C C6 0.4225(3) 0.3163(5) 0.3763(2) 0.0467(7) Uani d . 1 1
O O1 0.4247(3) 0.4756(4) 0.30881(18) 0.0611(7) Uani d . 1 1
H H1 0.5000 0.4570 0.2500 0.09(2) Uiso d SR 1 2
O O2 0.4862(3) 0.1375(5) 0.3883(2) 0.0705(8) Uani d . 1 1
N N1 0.3382(2) 0.2126(4) 0.5301(2) 0.0496(7) Uani d . 1 1
H H1A 0.3907 0.0957 0.5350 0.059 Uiso calc R 1 1

loop_
_atom_site_aniso_label
_atom_site_aniso_U_11
_atom_site_aniso_U_22
_atom_site_aniso_U_33
_atom_site_aniso_U_12
_atom_site_aniso_U_13
_atom_site_aniso_U_23
Cl1 0.0677(8) 0.0555(8) 0.0811(9) 0.000 0.0315(6) 0.000
O3 0.080(5) 0.149(8) 0.124(6) 0.029(5) -0.006(4) -0.066(6)
O4 0.26(2) 0.273(19) 0.31(2) -0.144(15) 0.049(16) 0.092(16)
O5 0.144(7) 0.114(6) 0.068(4) 0.005(5) 0.023(4) -0.014(4)
O6 0.153(6) 0.104(5) 0.153(6) 0.000 0.050(5) 0.000
C1 0.0616(18) 0.067(2) 0.0525(16) -0.0027(15) 0.0255(13) 0.0004(14)
C2 0.0529(17) 0.081(2) 0.0589(18) -0.0016(15) 0.0242(14) -0.0133(16)
C3 0.0504(16) 0.066(2) 0.0653(19) 0.0117(13) 0.0143(14) -0.0109(15)
C4 0.0512(16) 0.0577(18) 0.0498(15) 0.0058(12) 0.0085(12) -0.0016(12)
C5 0.0422(13) 0.0500(15) 0.0412(13) -0.0001(11) 0.0107(10) -0.0035(10)
C6 0.0452(14) 0.0541(16) 0.0406(13) 0.0026(11) 0.0117(10) -0.0018(11)
O1 0.0728(16) 0.0613(14) 0.0553(13) 0.0102(11) 0.0278(11) 0.0078(10)
O2 0.0848(18) 0.0719(16) 0.0652(15) 0.0297(14) 0.0383(13) 0.0176(12)
N1 0.0507(13) 0.0500(14) 0.0502(13) 0.0024(10) 0.0177(10) -0.0009(10)

loop_
_atom_type_symbol
_atom_type_description
_atom_type_scat_dispersion_real
_atom_type_scat_dispersion_imag
_atom_type_scat_source
C C 0.0033 0.0016 'International Tables Vol C Tables 4.2.6.8 and 6.1.1.4'
H H 0.0000 0.0000 'International Tables Vol C Tables 4.2.6.8 and 6.1.1.4'
Cl Cl 0.1484 0.1585 'International Tables Vol C Tables 4.2.6.8 and 6.1.1.4'
N N 0.0061 0.0033 'International Tables Vol C Tables 4.2.6.8 and 6.1.1.4'
O O 0.0106 0.0060 'International Tables Vol C Tables 4.2.6.8 and 6.1.1.4'

loop_
_geom_angle_atom_site_label_1
_geom_angle_atom_site_label_2
_geom_angle_atom_site_label_3
_geom_angle_site_symmetry_1
_geom_angle_site_symmetry_3
_geom_angle
_geom_angle_publ_flag
O4 Cl1 O4 2 . 99(2) ?
O4 Cl1 O6 2 . 130.3(11) ?
O4 Cl1 O6 . . 130.3(11) y
O4 Cl1 O3 2 2 119.5(11) ?
O4 Cl1 O3 . 2 44.9(10) ?
O6 Cl1 O3 . 2 99.6(4) ?
O4 Cl1 O3 2 . 44.9(10) ?
O4 Cl1 O3 . . 119.5(11) y
O6 Cl1 O3 . . 99.6(4) y
O3 Cl1 O3 2 . 160.8(8) ?
O4 Cl1 O5 2 . 63.0(10) ?
O4 Cl1 O5 . . 109.2(10) y
O6 Cl1 O5 . . 95.5(3) y
O3 Cl1 O5 2 . 83.1(5) ?
O3 Cl1 O5 . . 95.0(5) y
O4 Cl1 O5 2 2 109.2(10) ?
O4 Cl1 O5 . 2 63.0(10) ?
O6 Cl1 O5 . 2 95.5(3) ?
O3 Cl1 O5 2 2 95.0(5) ?
O3 Cl1 O5 . 2 83.1(5) ?
O5 Cl1 O5 . 2 168.9(7) ?
O4 O3 Cl1 2 . 54.0(7) ?
O3 O4 Cl1 2 . 81.1(10) ?
O3 O4 O5 2 2 123.0(19) ?
Cl1 O4 O5 . 2 69.2(8) ?
O4 O5 Cl1 2 . 47.8(5) ?
N1 C1 C2 . . 119.6(3) ?
N1 C1 H1B . . 120.2 ?
C2 C1 H1B . . 120.2 ?
C1 C2 C3 . . 118.9(3) ?
C1 C2 H2A . . 120.5 ?
C3 C2 H2A . . 120.5 ?
C4 C3 C2 . . 120.3(3) ?
C4 C3 H3A . . 119.9 ?
C2 C3 H3A . . 119.9 ?
C3 C4 C5 . . 119.0(3) ?
C3 C4 H4A . . 120.5 ?
C5 C4 H4A . . 120.5 ?
N1 C5 C4 . . 119.3(3) ?
N1 C5 C6 . . 115.7(3) ?
C4 C5 C6 . . 125.0(3) ?
O2 C6 O1 . . 127.0(3) ?
O2 C6 C5 . . 119.0(3) ?
O1 C6 C5 . . 113.9(3) ?
C6 O1 H1 . . 118.7 ?
C5 N1 C1 . . 122.9(3) ?
C5 N1 H1A . . 118.5 ?
C1 N1 H1A . . 118.5 ?

loop_
_geom_bond_atom_site_label_1
_geom_bond_atom_site_label_2
_geom_bond_site_symmetry_2
_geom_bond_distance
_geom_bond_publ_flag
Cl1 O4 2 1.204(11) ?
Cl1 O4 . 1.204(11) y
Cl1 O6 . 1.427(7) y
Cl1 O3 2 1.471(7) ?
Cl1 O3 . 1.471(7) y
Cl1 O5 . 1.521(7) y
Cl1 O5 2 1.521(7) ?
O3 O4 2 1.05(2) ?
O4 O3 2 1.05(2) ?
O4 O5 2 1.45(2) ?
O5 O4 2 1.45(2) ?
C1 N1 . 1.342(4) ?
C1 C2 . 1.370(5) ?
C1 H1B . 0.9300 ?
C2 C3 . 1.388(5) ?
C2 H2A . 0.9300 ?
C3 C4 . 1.380(5) ?
C3 H3A . 0.9300 ?
C4 C5 . 1.381(4) ?
C4 H4A . 0.9300 ?
C5 N1 . 1.340(4) ?
C5 C6 . 1.512(4) ?
C6 O2 . 1.218(4) ?
C6 O1 . 1.267(4) ?
O1 H1 . 1.2185 ?
N1 H1A . 0.8600 ?

loop_
_geom_hbond_atom_site_label_D
_geom_hbond_atom_site_label_H
_geom_hbond_atom_site_label_A
_geom_hbond_site_symmetry_A
_geom_hbond_distance_DH
_geom_hbond_distance_HA
_geom_hbond_distance_DA
_geom_hbond_angle_DHA
O1 H1 O1 2_655 1.22 1.22 2.427(5) 169.8
N1 H1A O2 3_656 0.86 1.92 2.727(4) 155.0

loop_
_geom_torsion_atom_site_label_1
_geom_torsion_atom_site_label_2
_geom_torsion_atom_site_label_3
_geom_torsion_atom_site_label_4
_geom_torsion_site_symmetry_1
_geom_torsion_site_symmetry_4
_geom_torsion
O4 Cl1 O3 O4 . 2 73(3)
O6 Cl1 O3 O4 . 2 -139.4(17)
O3 Cl1 O3 O4 2 2 40.6(17)
O5 Cl1 O3 O4 . 2 -42.9(18)
O5 Cl1 O3 O4 2 2 126.1(18)
O4 Cl1 O4 O3 2 2 -122.7(19)
O6 Cl1 O4 O3 . 2 57.3(19)
O3 Cl1 O4 O3 . 2 -165.8(9)
O5 Cl1 O4 O3 . 2 -58.1(17)
O5 Cl1 O4 O3 2 2 130(2)
O4 Cl1 O4 O5 2 2 106.8(12)
O6 Cl1 O4 O5 . 2 -73.2(12)
O3 Cl1 O4 O5 2 2 -130(2)
O3 Cl1 O4 O5 . 2 63.8(13)
O5 Cl1 O4 O5 . 2 171.4(6)
O4 Cl1 O5 O4 . 2 -91(2)
O6 Cl1 O5 O4 . 2 132.8(13)
O3 Cl1 O5 O4 2 2 -128.2(13)
O3 Cl1 O5 O4 . 2 32.6(14)
O5 Cl1 O5 O4 2 2 -47.2(13)
N1 C1 C2 C3 . . -0.5(5)
C1 C2 C3 C4 . . 1.0(5)
C2 C3 C4 C5 . . -0.5(5)
C3 C4 C5 N1 . . -0.4(5)
C3 C4 C5 C6 . . -178.1(3)
N1 C5 C6 O2 . . 5.4(4)
C4 C5 C6 O2 . . -176.8(3)
N1 C5 C6 O1 . . -173.1(2)
C4 C5 C6 O1 . . 4.7(4)
C4 C5 N1 C1 . . 0.9(4)
C6 C5 N1 C1 . . 178.9(3)
C2 C1 N1 C5 . . -0.4(5)
